data_7219491
loop_
_publ_author_name
'Cowell, Joseph'
'Abualnaja, Matokah'
'Morton, Stephanie'
'Linder, Ruth'
'Buckingham, Faye'
'Waddell, Paul G.'
'Probert, Michael R.'
'Hall, Michael J.'

_publ_section_title
;
 Diastereoselective synthesis of functionalised carbazoles via a
 sequential Diels--Alder/ene reaction strategy
;
_journal_issue 21
_journal_name_full 'RSC Adv.'
_journal_page_first 16125
_journal_paper_doi 10.1039/C5RA00499C
_journal_volume 5
_journal_year 2015
_chemical_formula_moiety 'C22 H20 N2 O4 S'
_chemical_formula_sum 'C22 H20 N2 O4 S'
_chemical_formula_weight 408.46
_chemical_name_systematic
(3aS*,10aS*,10bS*)-2-methyl-10-tosyl-4,10,10a,10b-tetrahydropyrrolo[3,4-a]carbazole-1,3(2H,3aH)-dione
_space_group_crystal_system monoclinic
_space_group_IT_number 14
_space_group_name_Hall '-P 2yn'
_space_group_name_H-M_alt 'P 1 21/n 1'
_symmetry_space_group_name_Hall '-P 2yn'
_symmetry_space_group_name_H-M 'P 1 21/n 1'
_atom_sites_solution_hydrogens geom
_atom_sites_solution_primary direct
_audit_creation_date 2014-12-17
_audit_creation_method
;
Olex2 1.2-alpha
(compiled 2014.12.09 svn.r3114 for OlexSys, GUI svn.r4963)
;
_audit_update_record
;
2014-12-18 deposited with the CCDC.
2015-01-16 downloaded from the CCDC.
;
_cell_angle_alpha 90
_cell_angle_beta 113.865(9)
_cell_angle_gamma 90
_cell_formula_units_Z 4
_cell_length_a 10.5141(8)
_cell_length_b 17.9454(11)
_cell_length_c 11.0976(8)
_cell_measurement_reflns_used 3401
_cell_measurement_temperature 150.0
_cell_measurement_theta_max 28.3943
_cell_measurement_theta_min 3.0242
_cell_volume 1914.9(3)
_computing_cell_refinement
;
CrysAlisPro, Agilent Technologies,
Version 1.171.34.49 (release 20-01-2011 CrysAlis171 .NET)
(compiled Jan 20 2011,15:58:25)
;
_computing_data_collection
;
CrysAlisPro, Agilent Technologies,
Version 1.171.34.49 (release 20-01-2011 CrysAlis171 .NET)
(compiled Jan 20 2011,15:58:25)
;
_computing_data_reduction
;
CrysAlisPro, Agilent Technologies,
Version 1.171.34.49 (release 20-01-2011 CrysAlis171 .NET)
(compiled Jan 20 2011,15:58:25)
;
_computing_molecular_graphics 'Olex2 (Dolomanov et al., 2009)'
_computing_publication_material 'Olex2 (Dolomanov et al., 2009)'
_computing_structure_refinement 'XL (Sheldrick, 2008)'
_computing_structure_solution 'XS (Sheldrick, 2008)'
_diffrn_ambient_temperature 150.0
_diffrn_detector_area_resol_mean 10.3968
_diffrn_measured_fraction_theta_full 0.981
_diffrn_measured_fraction_theta_max 0.846
_diffrn_measurement_details
;
  1 omega  -78.00   99.00   1.0000    5.0000
omega____ theta____ kappa____ phi______ frames
    -        9.9038    0.0000 -180.0000 177

  2 omega    0.00   26.00   1.0000    5.0000
omega____ theta____ kappa____ phi______ frames
    -        9.9038  -77.0000  150.0000 26
;
_diffrn_measurement_device_type 'Xcalibur, Atlas, Gemini ultra'
_diffrn_measurement_method '\w scans'
_diffrn_orient_matrix_UB_11 0.0230636000
_diffrn_orient_matrix_UB_12 0.0132399000
_diffrn_orient_matrix_UB_13 0.0656351000
_diffrn_orient_matrix_UB_21 0.0435063000
_diffrn_orient_matrix_UB_22 0.0262811000
_diffrn_orient_matrix_UB_23 -0.0126295000
_diffrn_orient_matrix_UB_31 -0.0549562000
_diffrn_orient_matrix_UB_32 0.0263706000
_diffrn_orient_matrix_UB_33 -0.0203218000
_diffrn_radiation_monochromator graphite
_diffrn_radiation_type MoK\a
_diffrn_radiation_wavelength 0.71073
_diffrn_reflns_av_R_equivalents 0.0256
_diffrn_reflns_av_unetI/netI 0.0354
_diffrn_reflns_Laue_measured_fraction_full 0.981
_diffrn_reflns_Laue_measured_fraction_max 0.846
_diffrn_reflns_limit_h_max 10
_diffrn_reflns_limit_h_min -13
_diffrn_reflns_limit_k_max 21
_diffrn_reflns_limit_k_min -23
_diffrn_reflns_limit_l_max 13
_diffrn_reflns_limit_l_min -14
_diffrn_reflns_number 10008
_diffrn_reflns_point_group_measured_fraction_full 0.981
_diffrn_reflns_point_group_measured_fraction_max 0.846
_diffrn_reflns_theta_full 26.000
_diffrn_reflns_theta_max 28.457
_diffrn_reflns_theta_min 3.030
_diffrn_source 'Enhance (Mo) X-ray Source'
_diffrn_standards_number 0
_exptl_absorpt_coefficient_mu 0.202
_exptl_absorpt_correction_T_max 1.00000
_exptl_absorpt_correction_T_min 0.94843
_exptl_absorpt_correction_type multi-scan
_exptl_absorpt_process_details
;
CrysAlisPro, Agilent Technologies,
Version 1.171.34.49 (release 20-01-2011 CrysAlis171 .NET)
(compiled Jan 20 2011,15:58:25)
Empirical absorption correction using spherical harmonics,
 implemented in SCALE3 ABSPACK scaling algorithm.
;
_exptl_crystal_colour 'clear light colourless'
_exptl_crystal_colour_lustre clear
_exptl_crystal_colour_modifier light
_exptl_crystal_colour_primary colourless
_exptl_crystal_density_diffrn 1.417
_exptl_crystal_description block
_exptl_crystal_F_000 856
_exptl_crystal_size_max 0.3
_exptl_crystal_size_mid 0.3
_exptl_crystal_size_min 0.3
_refine_diff_density_max 0.336
_refine_diff_density_min -0.455
_refine_diff_density_rms 0.054
_refine_ls_extinction_method none
_refine_ls_goodness_of_fit_ref 1.040
_refine_ls_hydrogen_treatment constr
_refine_ls_matrix_type full
_refine_ls_number_parameters 264
_refine_ls_number_reflns 4083
_refine_ls_number_restraints 0
_refine_ls_restrained_S_all 1.040
_refine_ls_R_factor_all 0.0525
_refine_ls_R_factor_gt 0.0409
_refine_ls_shift/su_max 0.000
_refine_ls_shift/su_mean 0.000
_refine_ls_structure_factor_coef Fsqd
_refine_ls_weighting_details 'w=1/[\s^2^(Fo^2^)+(0.0414P)^2^+1.1874P] where P=(Fo^2^+2Fc^2^)/3'
_refine_ls_weighting_scheme calc
_refine_ls_wR_factor_gt 0.0943
_refine_ls_wR_factor_ref 0.1019
_reflns_Friedel_coverage 0.000
_reflns_number_gt 3392
_reflns_number_total 4083
_reflns_threshold_expression 'I > 2\s(I)'
_cod_data_source_file c5ra00499c2.cif
_cod_data_source_block mjh80
_cod_database_code 7219491
_shelxl_version_number 2014/6
_chemical_oxdiff_formula 'C22 H20 N2 O4 S'
_shelx_space_group_comment
;
The symmetry employed for this shelxl refinement is uniquely defined
by the following loop, which should always be used as a source of
symmetry information in preference to the above space-group names.
They are only intended as comments.
;
_shelx_estimated_absorpt_t_max 0.942
_shelx_estimated_absorpt_t_min 0.942
_reflns_odcompleteness_completeness 99.74
_reflns_odcompleteness_iscentric 1
_reflns_odcompleteness_theta 24.97
_olex2_refinement_description
;
1. Fixed Uiso
 At 1.2 times of:
  All C(H) groups, All C(H,H) groups
 At 1.5 times of:
  All C(H,H,H) groups
2.a Ternary CH refined with riding coordinates:
 C10(H10), C14(H14), C15(H15)
2.b Secondary CH2 refined with riding coordinates:
 C9(H9A,H9B)
2.c Aromatic/amide H refined with riding coordinates:
 C2(H2), C3(H3), C4(H4), C5(H5), C8(H8), C17(H17), C18(H18), C20(H20), C21(H21)
2.d Idealised Me refined as rotating group:
 C12(H12A,H12B,H12C), C22(H22A,H22B,H22C)
;
_olex2_submission_special_instructions 'No special instructions were received'

loop_
_space_group_symop_operation_xyz
'x, y, z'
'-x+1/2, y+1/2, -z+1/2'
'-x, -y, -z'
'x-1/2, -y-1/2, z-1/2'

loop_
_atom_site_label
_atom_site_type_symbol
_atom_site_fract_x
_atom_site_fract_y
_atom_site_fract_z
_atom_site_U_iso_or_equiv
_atom_site_adp_type
_atom_site_occupancy
_atom_site_site_symmetry_order
_atom_site_calc_flag
_atom_site_refinement_flags_posn
S1 S 0.58264(4) 0.25283(2) 0.06923(4) 0.01726(12) Uani 1 1 d .
O1 O 0.61537(15) 0.08739(8) -0.50291(13) 0.0337(3) Uani 1 1 d .
O2 O 0.84630(13) 0.19881(8) -0.10760(13) 0.0304(3) Uani 1 1 d .
O3 O 0.69321(13) 0.27104(7) 0.19269(12) 0.0235(3) Uani 1 1 d .
O4 O 0.53043(13) 0.30827(7) -0.03157(12) 0.0233(3) Uani 1 1 d .
N1 N 0.63817(14) 0.18433(8) 0.00480(13) 0.0180(3) Uani 1 1 d .
N2 N 0.75582(15) 0.13472(8) -0.30202(15) 0.0218(3) Uani 1 1 d .
C1 C 0.69513(17) 0.11752(10) 0.07837(16) 0.0183(4) Uani 1 1 d .
C2 C 0.78938(18) 0.11176(11) 0.20858(17) 0.0238(4) Uani 1 1 d .
H2 H 0.8236 0.1548 0.2619 0.029 Uiso 1 1 calc R
C3 C 0.83192(19) 0.04072(11) 0.25817(18) 0.0274(4) Uani 1 1 d .
H3 H 0.8949 0.0351 0.3477 0.033 Uiso 1 1 calc R
C4 C 0.78469(19) -0.02209(11) 0.18018(19) 0.0258(4) Uani 1 1 d .
H4 H 0.8154 -0.0700 0.2167 0.031 Uiso 1 1 calc R
C5 C 0.69296(18) -0.01557(10) 0.04927(18) 0.0226(4) Uani 1 1 d .
H5 H 0.6615 -0.0586 -0.0046 0.027 Uiso 1 1 calc R
C6 C 0.64790(17) 0.05493(10) -0.00178(17) 0.0191(4) Uani 1 1 d .
C7 C 0.55734(17) 0.07876(10) -0.13404(16) 0.0181(4) Uani 1 1 d .
C8 C 0.49272(18) 0.04390(10) -0.24898(17) 0.0209(4) Uani 1 1 d .
H8 H 0.4939 -0.0089 -0.2555 0.025 Uiso 1 1 calc R
C9 C 0.41814(18) 0.09180(10) -0.36758(17) 0.0240(4) Uani 1 1 d .
H9A H 0.3331 0.1129 -0.3632 0.029 Uiso 1 1 calc R
H9B H 0.3901 0.0613 -0.4486 0.029 Uiso 1 1 calc R
C10 C 0.51523(18) 0.15572(10) -0.37193(16) 0.0212(4) Uani 1 1 d .
H10 H 0.4614 0.1931 -0.4404 0.025 Uiso 1 1 calc R
C11 C 0.62899(19) 0.12208(10) -0.40501(17) 0.0229(4) Uani 1 1 d .
C12 C 0.8861(2) 0.10507(12) -0.2986(2) 0.0318(5) Uani 1 1 d .
H12A H 0.9625 0.1386 -0.2476 0.048 Uiso 1 1 calc GR
H12B H 0.8804 0.1009 -0.3887 0.048 Uiso 1 1 calc GR
H12C H 0.9030 0.0557 -0.2573 0.048 Uiso 1 1 calc GR
C13 C 0.74668(18) 0.17860(10) -0.20371(17) 0.0207(4) Uani 1 1 d .
C14 C 0.59421(17) 0.19504(10) -0.23774(16) 0.0186(4) Uani 1 1 d .
H14 H 0.5769 0.2500 -0.2468 0.022 Uiso 1 1 calc R
C15 C 0.54799(17) 0.16267(10) -0.13287(15) 0.0175(3) Uani 1 1 d .
H15 H 0.4498 0.1779 -0.1536 0.021 Uiso 1 1 calc R
C16 C 0.44273(17) 0.21687(9) 0.10028(16) 0.0173(3) Uani 1 1 d .
C17 C 0.30756(18) 0.22595(10) 0.00666(16) 0.0195(4) Uani 1 1 d .
H17 H 0.2900 0.2545 -0.0706 0.023 Uiso 1 1 calc R
C18 C 0.19850(18) 0.19302(10) 0.02693(18) 0.0232(4) Uani 1 1 d .
H18 H 0.1059 0.1996 -0.0365 0.028 Uiso 1 1 calc R
C19 C 0.22282(19) 0.15035(10) 0.13913(18) 0.0231(4) Uani 1 1 d .
C20 C 0.35860(19) 0.14412(10) 0.23332(17) 0.0223(4) Uani 1 1 d .
H20 H 0.3760 0.1170 0.3119 0.027 Uiso 1 1 calc R
C21 C 0.46887(18) 0.17655(10) 0.21500(16) 0.0200(4) Uani 1 1 d .
H21 H 0.5611 0.1714 0.2798 0.024 Uiso 1 1 calc R
C22 C 0.1054(2) 0.10994(12) 0.1561(2) 0.0355(5) Uani 1 1 d .
H22A H 0.0172 0.1349 0.1041 0.053 Uiso 1 1 calc GR
H22B H 0.1210 0.1103 0.2494 0.053 Uiso 1 1 calc GR
H22C H 0.1016 0.0583 0.1259 0.053 Uiso 1 1 calc GR

loop_
_atom_site_aniso_label
_atom_site_aniso_U_11
_atom_site_aniso_U_22
_atom_site_aniso_U_33
_atom_site_aniso_U_23
_atom_site_aniso_U_13
_atom_site_aniso_U_12
S1 0.0181(2) 0.0173(2) 0.0156(2) -0.00185(15) 0.00602(16) -0.00175(17)
O1 0.0372(8) 0.0425(8) 0.0237(7) -0.0067(6) 0.0147(6) 0.0038(7)
O2 0.0206(7) 0.0430(8) 0.0260(7) -0.0036(6) 0.0077(6) -0.0088(6)
O3 0.0231(6) 0.0247(6) 0.0196(6) -0.0048(5) 0.0053(5) -0.0062(5)
O4 0.0287(7) 0.0196(6) 0.0216(6) 0.0026(5) 0.0100(5) 0.0006(6)
N1 0.0173(7) 0.0217(7) 0.0140(7) -0.0012(6) 0.0052(6) 0.0015(6)
N2 0.0200(7) 0.0247(8) 0.0234(8) 0.0024(6) 0.0114(6) 0.0035(7)
C1 0.0144(8) 0.0243(9) 0.0182(8) 0.0023(7) 0.0086(7) 0.0023(7)
C2 0.0176(8) 0.0318(10) 0.0205(9) -0.0005(8) 0.0061(7) 0.0027(8)
C3 0.0185(9) 0.0400(11) 0.0218(9) 0.0088(8) 0.0064(7) 0.0084(9)
C4 0.0227(9) 0.0274(10) 0.0309(10) 0.0102(8) 0.0146(8) 0.0089(8)
C5 0.0216(9) 0.0226(9) 0.0276(9) 0.0022(7) 0.0142(7) 0.0020(8)
C6 0.0159(8) 0.0229(9) 0.0216(8) 0.0011(7) 0.0109(7) -0.0003(7)
C7 0.0154(8) 0.0208(8) 0.0208(8) 0.0007(7) 0.0101(7) 0.0006(7)
C8 0.0194(8) 0.0216(9) 0.0232(9) -0.0025(7) 0.0100(7) -0.0013(7)
C9 0.0202(9) 0.0304(10) 0.0188(9) -0.0046(7) 0.0053(7) 0.0010(8)
C10 0.0205(9) 0.0260(9) 0.0148(8) 0.0012(7) 0.0049(7) 0.0059(8)
C11 0.0264(9) 0.0253(9) 0.0175(8) 0.0037(7) 0.0094(7) 0.0033(8)
C12 0.0258(10) 0.0326(11) 0.0415(12) 0.0040(9) 0.0185(9) 0.0063(9)
C13 0.0212(9) 0.0222(9) 0.0206(8) 0.0056(7) 0.0106(7) -0.0013(8)
C14 0.0197(9) 0.0187(8) 0.0162(8) 0.0023(7) 0.0061(7) 0.0023(7)
C15 0.0150(8) 0.0223(9) 0.0144(8) -0.0024(6) 0.0050(6) 0.0012(7)
C16 0.0192(8) 0.0162(8) 0.0174(8) -0.0032(6) 0.0085(7) 0.0004(7)
C17 0.0202(8) 0.0207(8) 0.0169(8) -0.0005(7) 0.0067(7) 0.0022(7)
C18 0.0182(9) 0.0253(9) 0.0245(9) -0.0033(7) 0.0069(7) 0.0027(8)
C19 0.0223(9) 0.0210(9) 0.0295(10) -0.0045(7) 0.0141(8) -0.0011(8)
C20 0.0276(9) 0.0214(9) 0.0203(9) 0.0005(7) 0.0120(7) 0.0015(8)
C21 0.0207(9) 0.0213(9) 0.0168(8) -0.0020(7) 0.0064(7) 0.0024(7)
C22 0.0306(11) 0.0362(12) 0.0452(13) 0.0025(10) 0.0211(10) -0.0043(9)

loop_
_atom_type_symbol
_atom_type_description
_atom_type_scat_dispersion_real
_atom_type_scat_dispersion_imag
_atom_type_scat_source
C C 0.0033 0.0016 'International Tables Vol C Tables 4.2.6.8 and 6.1.1.4'
H H 0.0000 0.0000 'International Tables Vol C Tables 4.2.6.8 and 6.1.1.4'
N N 0.0061 0.0033 'International Tables Vol C Tables 4.2.6.8 and 6.1.1.4'
O O 0.0106 0.0060 'International Tables Vol C Tables 4.2.6.8 and 6.1.1.4'
S S 0.1246 0.1234 'International Tables Vol C Tables 4.2.6.8 and 6.1.1.4'

loop_
_geom_angle_atom_site_label_1
_geom_angle_atom_site_label_2
_geom_angle_atom_site_label_3
_geom_angle
O3 S1 N1 107.06(7)
O3 S1 C16 108.39(8)
O4 S1 O3 119.75(8)
O4 S1 N1 105.75(7)
O4 S1 C16 108.71(8)
N1 S1 C16 106.41(7)
C1 N1 S1 121.09(11)
C1 N1 C15 108.15(13)
C15 N1 S1 116.83(11)
C11 N2 C12 123.05(16)
C11 N2 C13 113.31(15)
C13 N2 C12 123.64(16)
C2 C1 N1 127.73(16)
C2 C1 C6 121.67(16)
C6 C1 N1 110.53(14)
C1 C2 H2 121.3
C1 C2 C3 117.47(17)
C3 C2 H2 121.3
C2 C3 H3 119.2
C4 C3 C2 121.52(17)
C4 C3 H3 119.2
C3 C4 H4 119.7
C3 C4 C5 120.53(17)
C5 C4 H4 119.7
C4 C5 H5 120.6
C4 C5 C6 118.84(17)
C6 C5 H5 120.6
C1 C6 C7 109.03(15)
C5 C6 C1 119.95(16)
C5 C6 C7 130.99(16)
C6 C7 C15 107.65(14)
C8 C7 C6 134.42(17)
C8 C7 C15 117.80(15)
C7 C8 H8 121.5
C7 C8 C9 116.97(16)
C9 C8 H8 121.5
C8 C9 H9A 109.8
C8 C9 H9B 109.8
C8 C9 C10 109.54(14)
H9A C9 H9B 108.2
C10 C9 H9A 109.8
C10 C9 H9B 109.8
C9 C10 H10 110.1
C9 C10 C14 114.24(14)
C11 C10 C9 107.94(15)
C11 C10 H10 110.1
C11 C10 C14 104.25(13)
C14 C10 H10 110.1
O1 C11 N2 123.53(17)
O1 C11 C10 127.31(17)
N2 C11 C10 109.13(15)
N2 C12 H12A 109.5
N2 C12 H12B 109.5
N2 C12 H12C 109.5
H12A C12 H12B 109.5
H12A C12 H12C 109.5
H12B C12 H12C 109.5
O2 C13 N2 123.77(17)
O2 C13 C14 127.67(17)
N2 C13 C14 108.55(14)
C10 C14 H14 110.3
C13 C14 C10 104.56(14)
C13 C14 H14 110.3
C13 C14 C15 111.20(13)
C15 C14 C10 110.06(14)
C15 C14 H14 110.3
N1 C15 C7 104.65(13)
N1 C15 C14 114.30(14)
N1 C15 H15 109.5
C7 C15 C14 109.10(14)
C7 C15 H15 109.5
C14 C15 H15 109.5
C17 C16 S1 119.52(13)
C17 C16 C21 120.58(16)
C21 C16 S1 119.83(13)
C16 C17 H17 120.3
C18 C17 C16 119.43(16)
C18 C17 H17 120.3
C17 C18 H18 119.5
C17 C18 C19 120.92(16)
C19 C18 H18 119.5
C18 C19 C22 120.80(17)
C20 C19 C18 118.47(16)
C20 C19 C22 120.70(17)
C19 C20 H20 119.3
C21 C20 C19 121.46(17)
C21 C20 H20 119.3
C16 C21 H21 120.5
C20 C21 C16 119.07(16)
C20 C21 H21 120.5
C19 C22 H22A 109.5
C19 C22 H22B 109.5
C19 C22 H22C 109.5
H22A C22 H22B 109.5
H22A C22 H22C 109.5
H22B C22 H22C 109.5

loop_
_geom_bond_atom_site_label_1
_geom_bond_atom_site_label_2
_geom_bond_distance
S1 O3 1.4306(12)
S1 O4 1.4302(12)
S1 N1 1.6435(14)
S1 C16 1.7633(17)
O1 C11 1.209(2)
O2 C13 1.209(2)
N1 C1 1.438(2)
N1 C15 1.487(2)
N2 C11 1.379(2)
N2 C12 1.455(2)
N2 C13 1.380(2)
C1 C2 1.386(2)
C1 C6 1.394(2)
C2 H2 0.9500
C2 C3 1.389(3)
C3 H3 0.9500
C3 C4 1.385(3)
C4 H4 0.9500
C4 C5 1.386(3)
C5 H5 0.9500
C5 C6 1.389(2)
C6 C7 1.454(2)
C7 C8 1.334(2)
C7 C15 1.510(2)
C8 H8 0.9500
C8 C9 1.500(2)
C9 H9A 0.9900
C9 H9B 0.9900
C9 C10 1.549(3)
C10 H10 1.0000
C10 C11 1.512(2)
C10 C14 1.551(2)
C12 H12A 0.9800
C12 H12B 0.9800
C12 H12C 0.9800
C13 C14 1.520(2)
C14 H14 1.0000
C14 C15 1.545(2)
C15 H15 1.0000
C16 C17 1.390(2)
C16 C21 1.392(2)
C17 H17 0.9500
C17 C18 1.387(3)
C18 H18 0.9500
C18 C19 1.394(3)
C19 C20 1.391(2)
C19 C22 1.508(3)
C20 H20 0.9500
C20 C21 1.384(2)
C21 H21 0.9500
C22 H22A 0.9800
C22 H22B 0.9800
C22 H22C 0.9800

loop_
_geom_torsion_atom_site_label_1
_geom_torsion_atom_site_label_2
_geom_torsion_atom_site_label_3
_geom_torsion_atom_site_label_4
_geom_torsion
S1 N1 C1 C2 -44.4(2)
S1 N1 C1 C6 138.64(13)
S1 N1 C15 C7 -141.07(12)
S1 N1 C15 C14 99.65(15)
S1 C16 C17 C18 175.36(13)
S1 C16 C21 C20 -175.34(13)
O2 C13 C14 C10 179.43(18)
O2 C13 C14 C15 -61.8(2)
O3 S1 N1 C1 52.77(14)
O3 S1 N1 C15 -171.80(11)
O3 S1 C16 C17 151.09(13)
O3 S1 C16 C21 -32.09(16)
O4 S1 N1 C1 -178.48(12)
O4 S1 N1 C15 -43.05(13)
O4 S1 C16 C17 19.42(16)
O4 S1 C16 C21 -163.75(13)
N1 S1 C16 C17 -94.06(14)
N1 S1 C16 C21 82.76(15)
N1 C1 C2 C3 -178.78(16)
N1 C1 C6 C5 178.60(15)
N1 C1 C6 C7 0.55(19)
N2 C13 C14 C10 -1.12(18)
N2 C13 C14 C15 117.63(15)
C1 N1 C15 C7 -0.30(17)
C1 N1 C15 C14 -119.58(15)
C1 C2 C3 C4 1.4(3)
C1 C6 C7 C8 174.74(18)
C1 C6 C7 C15 -0.73(18)
C2 C1 C6 C5 1.4(2)
C2 C1 C6 C7 -176.61(15)
C2 C3 C4 C5 0.1(3)
C3 C4 C5 C6 -0.8(3)
C4 C5 C6 C1 0.1(2)
C4 C5 C6 C7 177.64(17)
C5 C6 C7 C8 -3.0(3)
C5 C6 C7 C15 -178.49(17)
C6 C1 C2 C3 -2.1(3)
C6 C7 C8 C9 -174.17(18)
C6 C7 C15 N1 0.61(17)
C6 C7 C15 C14 123.34(14)
C7 C8 C9 C10 48.5(2)
C8 C7 C15 N1 -175.72(14)
C8 C7 C15 C14 -53.0(2)
C8 C9 C10 C11 70.26(17)
C8 C9 C10 C14 -45.2(2)
C9 C10 C11 O1 59.9(2)
C9 C10 C11 N2 -118.09(15)
C9 C10 C14 C13 116.04(15)
C9 C10 C14 C15 -3.5(2)
C10 C14 C15 N1 167.38(13)
C10 C14 C15 C7 50.63(17)
C11 N2 C13 O2 -176.78(17)
C11 N2 C13 C14 3.7(2)
C11 C10 C14 C13 -1.53(17)
C11 C10 C14 C15 -121.04(15)
C12 N2 C11 O1 -2.4(3)
C12 N2 C11 C10 175.70(16)
C12 N2 C13 O2 2.7(3)
C12 N2 C13 C14 -176.78(15)
C13 N2 C11 O1 177.12(17)
C13 N2 C11 C10 -4.8(2)
C13 C14 C15 N1 51.98(19)
C13 C14 C15 C7 -64.76(17)
C14 C10 C11 O1 -178.29(18)
C14 C10 C11 N2 3.73(18)
C15 N1 C1 C2 176.80(16)
C15 N1 C1 C6 -0.14(18)
C15 C7 C8 C9 0.9(2)
C16 S1 N1 C1 -62.98(14)
C16 S1 N1 C15 72.46(13)
C16 C17 C18 C19 -0.7(3)
C17 C16 C21 C20 1.5(2)
C17 C18 C19 C20 2.7(3)
C17 C18 C19 C22 -175.44(17)
C18 C19 C20 C21 -2.7(3)
C19 C20 C21 C16 0.7(3)
C21 C16 C17 C18 -1.4(2)
C22 C19 C20 C21 175.45(17)
